data_7119481
loop_
_publ_author_name
'Hu, Fei-Long'
'Wang, Hui-Fang'
'Guo, Dong'
'Zhang, Hui'
'Lang, Jian-Ping'
'Beves, Jonathon E.'

_publ_section_title
;
 Controlled formation of chiral networks and their reversible chiroptical
 switching behaviour by UV/microwave irradiation
;
_journal_issue 51
_journal_name_full 'Chemical Communications'
_journal_page_first 7990
_journal_page_last 7993
_journal_paper_doi 10.1039/c6cc03256g
_journal_volume 52
_journal_year 2016
_chemical_formula_sum 'C36 H25 Cd N2 O4'
_chemical_formula_weight 661.98
_space_group_IT_number 92
_symmetry_cell_setting tetragonal
_symmetry_space_group_name_Hall 'P 4abw 2nw'
_symmetry_space_group_name_H-M 'P 41 21 2'
_atom_sites_solution_hydrogens geom
_atom_sites_solution_primary direct
_atom_sites_solution_secondary difmap
_audit_creation_method SHELXL-97
_audit_update_record
;
2015-10-04 deposited with the CCDC.
2016-05-27 downloaded from the CCDC.
;
_cell_angle_alpha 90.00
_cell_angle_beta 90.00
_cell_angle_gamma 90.00
_cell_formula_units_Z 8
_cell_length_a 14.4906(3)
_cell_length_b 14.4906(3)
_cell_length_c 29.1148(11)
_cell_measurement_reflns_used 8349
_cell_measurement_temperature 273(2)
_cell_measurement_theta_max 22.86
_cell_measurement_theta_min 2.43
_cell_volume 6113.5(3)
_computing_cell_refinement 'Bruker SMART'
_computing_data_collection 'Bruker SMART'
_computing_data_reduction 'Bruker SHELXTL'
_computing_molecular_graphics 'Bruker SHELXTL'
_computing_publication_material 'Bruker SHELXTL'
_computing_structure_refinement 'SHELXL-97 (Sheldrick, 1997)'
_computing_structure_solution 'SHELXS-97 (Sheldrick, 1990)'
_diffrn_ambient_temperature 273(2)
_diffrn_measured_fraction_theta_full 0.998
_diffrn_measured_fraction_theta_max 0.998
_diffrn_measurement_device_type 'CCD area detector'
_diffrn_measurement_method 'phi and omega scans'
_diffrn_radiation_monochromator graphite
_diffrn_radiation_source 'fine-focus sealed tube'
_diffrn_radiation_type MoK\a
_diffrn_radiation_wavelength 0.71073
_diffrn_reflns_av_R_equivalents 0.0701
_diffrn_reflns_av_sigmaI/netI 0.0872
_diffrn_reflns_limit_h_max 17
_diffrn_reflns_limit_h_min -17
_diffrn_reflns_limit_k_max 17
_diffrn_reflns_limit_k_min -15
_diffrn_reflns_limit_l_max 34
_diffrn_reflns_limit_l_min -9
_diffrn_reflns_number 13777
_diffrn_reflns_theta_full 25.00
_diffrn_reflns_theta_max 25.00
_diffrn_reflns_theta_min 2.43
_exptl_absorpt_coefficient_mu 0.756
_exptl_absorpt_correction_T_max 0.8635
_exptl_absorpt_correction_T_min 0.8513
_exptl_absorpt_correction_type multi-scan
_exptl_absorpt_process_details sadabs
_exptl_crystal_colour yellow
_exptl_crystal_density_diffrn 1.438
_exptl_crystal_density_method 'not measured'
_exptl_crystal_description block
_exptl_crystal_F_000 2680
_exptl_crystal_size_max 0.22
_exptl_crystal_size_mid 0.21
_exptl_crystal_size_min 0.20
_refine_diff_density_max 0.608
_refine_diff_density_min -0.395
_refine_diff_density_rms 0.087
_refine_ls_abs_structure_details 'Flack H D (1983), Acta Cryst. A39, 876-881'
_refine_ls_abs_structure_Flack 0.03(8)
_refine_ls_extinction_method none
_refine_ls_goodness_of_fit_ref 1.094
_refine_ls_hydrogen_treatment constr
_refine_ls_matrix_type full
_refine_ls_number_parameters 394
_refine_ls_number_reflns 5395
_refine_ls_number_restraints 989
_refine_ls_restrained_S_all 1.051
_refine_ls_R_factor_all 0.1098
_refine_ls_R_factor_gt 0.0792
_refine_ls_shift/su_max 0.039
_refine_ls_shift/su_mean 0.006
_refine_ls_structure_factor_coef Fsqd
_refine_ls_weighting_details 'calc w=1/[\s^2^(Fo^2^)+(0.0429P)^2^+23.9732P] where P=(Fo^2^+2Fc^2^)/3'
_refine_ls_weighting_scheme calc
_refine_ls_wR_factor_gt 0.1737
_refine_ls_wR_factor_ref 0.1930
_reflns_number_gt 3995
_reflns_number_total 5395
_reflns_threshold_expression >2sigma(I)
_cod_data_source_file c6cc03256g2.cif
_cod_data_source_block b150906a_0m
_cod_original_sg_symbol_H-M P4(1)2(1)2
_cod_database_code 7119481

loop_
_symmetry_equiv_pos_as_xyz
'x, y, z'
'-x, -y, z+1/2'
'-y+1/2, x+1/2, z+1/4'
'y+1/2, -x+1/2, z+3/4'
'-x+1/2, y+1/2, -z+1/4'
'x+1/2, -y+1/2, -z+3/4'
'y, x, -z'
'-y, -x, -z+1/2'

loop_
_atom_site_label
_atom_site_type_symbol
_atom_site_fract_x
_atom_site_fract_y
_atom_site_fract_z
_atom_site_U_iso_or_equiv
_atom_site_adp_type
_atom_site_occupancy
_atom_site_symmetry_multiplicity
_atom_site_calc_flag
_atom_site_refinement_flags
_atom_site_disorder_assembly
_atom_site_disorder_group
Cd1 Cd 1.17340(6) 1.07750(6) 0.05586(3) 0.0676(3) Uani 1 1 d . . .
N1 N 1.2811(6) 1.1941(6) 0.0536(3) 0.071(2) Uani 1 1 d U . .
N2 N 1.0564(7) 0.9728(7) 0.0601(3) 0.079(2) Uani 1 1 d U . .
O1 O 1.2570(8) 1.0281(7) 0.1158(4) 0.116(3) Uani 1 1 d U . .
O2 O 1.1682(8) 1.1356(8) 0.1422(4) 0.123(3) Uani 1 1 d U . .
O3 O 1.2695(7) 0.9681(6) 0.0135(3) 0.098(2) Uani 1 1 d U . .
O4 O 1.0649(6) 1.1844(6) 0.0281(2) 0.0812(18) Uani 1 1 d U . .
C1 C 1.3676(9) 1.1756(10) 0.0497(5) 0.094(3) Uani 1 1 d U . .
H1 H 1.3836 1.1142 0.0449 0.113 Uiso 1 1 calc R . .
C2 C 0.4375(11) 0.2377(11) 0.0519(6) 0.119(4) Uani 1 1 d U . .
H2 H 0.4985 0.2184 0.0494 0.142 Uiso 1 1 calc R . .
C3 C 0.4160(11) 0.3325(11) 0.0580(4) 0.111(3) Uani 1 1 d U . .
C4 C 0.3308(12) 0.3490(10) 0.0638(5) 0.107(3) Uani 1 1 d U . .
H4 H 0.3143 0.4094 0.0710 0.128 Uiso 1 1 calc R . .
C5 C 1.2581(9) 1.2832(9) 0.0603(5) 0.089(3) Uani 1 1 d U . .
H5 H 1.1967 1.3012 0.0626 0.107 Uiso 1 1 calc R . .
C6 C 0.4694(18) 0.421(2) 0.0625(11) 0.110(3) Uani 0.50 1 d PDU A 1
H6 H 0.4440 0.4717 0.0777 0.132 Uiso 0.50 1 calc PR A 1
C7 C 0.5483(18) 0.426(3) 0.0454(11) 0.111(3) Uani 0.50 1 d PDU A 1
H7 H 0.5723 0.3795 0.0270 0.134 Uiso 0.50 1 calc PR A 1
C6' C 0.517(2) 0.3729(18) 0.0560(12) 0.110(3) Uani 0.50 1 d PDU A 2
H6' H 0.5706 0.3389 0.0505 0.132 Uiso 0.50 1 calc PR A 2
C7' C 0.514(3) 0.4569(18) 0.0630(11) 0.111(3) Uani 0.50 1 d PDU A 2
H7' H 0.4591 0.4852 0.0720 0.134 Uiso 0.50 1 calc PR A 2
C8 C 1.0765(11) 0.8820(9) 0.0633(5) 0.094(3) Uani 1 1 d U . .
H8 H 1.1380 0.8639 0.0648 0.113 Uiso 1 1 calc R . .
C9 C 1.0078(11) 0.8147(10) 0.0645(5) 0.106(3) Uani 1 1 d U . .
H9 H 1.0228 0.7523 0.0649 0.127 Uiso 1 1 calc R . .
C10 C 0.9193(11) 0.8424(11) 0.0652(5) 0.114(3) Uani 1 1 d DU . .
C11 C 0.8974(10) 0.9375(10) 0.0638(5) 0.111(3) Uani 1 1 d U . .
H11 H 0.8371 0.9595 0.0648 0.134 Uiso 1 1 calc R . .
C12 C 0.9710(10) 0.9933(10) 0.0607(5) 0.094(3) Uani 1 1 d U . .
H12 H 0.9577 1.0560 0.0588 0.113 Uiso 1 1 calc R . .
C13 C 0.8341(12) 0.7823(11) 0.0697(6) 0.129(3) Uani 1 1 d DU . .
H13 H 0.7838 0.8103 0.0838 0.155 Uiso 1 1 calc R . .
C14 C 0.8225(13) 0.7067(12) 0.0581(6) 0.134(3) Uani 1 1 d U . .
H14 H 0.8753 0.6787 0.0465 0.161 Uiso 1 1 calc R . .
C15 C 0.7428(11) 0.6471(10) 0.0581(6) 0.115(3) Uani 1 1 d U A .
C16 C 0.7520(12) 0.5682(12) 0.0323(6) 0.131(3) Uani 1 1 d U . .
H16 H 0.8047 0.5585 0.0148 0.157 Uiso 1 1 calc R . .
C17 C 0.6814(13) 0.5027(11) 0.0328(6) 0.126(3) Uani 1 1 d U A .
H17 H 0.6893 0.4490 0.0157 0.152 Uiso 1 1 calc R . .
C18 C 0.6027(11) 0.5131(11) 0.0565(6) 0.118(3) Uani 1 1 d U . .
C19 C 0.5934(12) 0.5937(12) 0.0820(6) 0.124(3) Uani 1 1 d U A .
H19 H 0.5403 0.6050 0.0991 0.149 Uiso 1 1 calc R . .
C20 C 0.6660(12) 0.6573(11) 0.0814(6) 0.126(3) Uani 1 1 d U . .
H20 H 0.6594 0.7108 0.0988 0.151 Uiso 1 1 calc R A .
C21 C 1.0026(10) 1.2460(9) 0.0232(5) 0.081(3) Uani 1 1 d U . .
C22 C 0.9748(10) 1.2979(9) 0.0660(5) 0.095(3) Uani 1 1 d U . .
C23 C 1.0270(11) 1.2879(10) 0.1071(5) 0.105(3) Uani 1 1 d U . .
H23 H 1.0728 1.2430 0.1082 0.127 Uiso 1 1 calc R . .
C24 C 0.9049(10) 1.3611(9) 0.0665(5) 0.102(3) Uani 1 1 d U . .
H24 H 0.8686 1.3702 0.0406 0.123 Uiso 1 1 calc R . .
C25 C 0.8878(10) 1.4152(10) 0.1089(5) 0.109(4) Uani 1 1 d U . .
H25 H 0.8386 1.4564 0.1103 0.131 Uiso 1 1 calc R . .
C27 C 1.5372(12) 1.0654(13) 0.3113(6) 0.122(4) Uani 1 1 d U . .
C28 C 1.4734(11) 1.1171(11) 0.3057(5) 0.116(4) Uani 1 1 d DU . .
H28 H 1.4574 1.1599 0.3281 0.140 Uiso 1 1 calc R . .
C29 C 1.4201(12) 1.1109(11) 0.2615(5) 0.105(3) Uani 1 1 d DU . .
C30 C 1.4317(11) 1.0493(11) 0.2244(5) 0.105(3) Uani 1 1 d U . .
H30 H 1.4829 1.0107 0.2242 0.126 Uiso 1 1 calc R . .
C31 C 1.3728(11) 1.0443(11) 0.1899(5) 0.107(3) Uani 1 1 d U . .
H31 H 1.3858 1.0026 0.1665 0.129 Uiso 1 1 calc R . .
C32 C 1.2943(11) 1.0957(11) 0.1860(5) 0.102(3) Uani 1 1 d DU . .
C33 C 1.2796(10) 1.1615(11) 0.2199(5) 0.105(3) Uani 1 1 d U . .
H33 H 1.2299 1.2020 0.2183 0.126 Uiso 1 1 calc R . .
C34 C 1.3423(11) 1.1649(12) 0.2566(5) 0.106(3) Uani 1 1 d U . .
H34 H 1.3303 1.2074 0.2797 0.128 Uiso 1 1 calc R . .
C35 C 1.2309(10) 1.0832(12) 0.1454(5) 0.100(3) Uani 1 1 d DU . .
C36 C 1.0124(12) 1.3426(11) 0.1460(5) 0.119(4) Uani 1 1 d U . .
H36 H 1.0503 1.3351 0.1715 0.143 Uiso 1 1 calc R . .
C37 C 0.9468(12) 1.4036(11) 0.1472(6) 0.111(4) Uani 1 1 d U . .

loop_
_atom_site_aniso_label
_atom_site_aniso_U_11
_atom_site_aniso_U_22
_atom_site_aniso_U_33
_atom_site_aniso_U_23
_atom_site_aniso_U_13
_atom_site_aniso_U_12
Cd1 0.0648(6) 0.0614(5) 0.0765(4) -0.0159(4) 0.0163(4) -0.0312(4)
N1 0.059(4) 0.065(5) 0.089(5) -0.021(4) 0.023(4) -0.026(4)
N2 0.083(5) 0.070(5) 0.084(5) -0.009(4) 0.015(5) -0.047(4)
O1 0.117(5) 0.107(5) 0.124(5) 0.009(5) -0.011(5) -0.024(5)
O2 0.087(6) 0.146(8) 0.135(7) 0.042(6) 0.014(6) -0.012(6)
O3 0.100(6) 0.084(5) 0.109(5) -0.016(5) 0.021(5) -0.011(4)
O4 0.077(4) 0.066(4) 0.100(4) -0.023(4) 0.027(4) -0.009(4)
C1 0.074(6) 0.087(6) 0.121(7) -0.019(6) 0.016(6) -0.024(6)
C2 0.097(7) 0.120(7) 0.139(7) -0.009(7) 0.001(7) -0.054(6)
C3 0.113(7) 0.106(7) 0.113(6) 0.011(6) -0.008(7) -0.069(6)
C4 0.117(7) 0.085(6) 0.119(7) -0.003(6) -0.005(7) -0.056(6)
C5 0.088(7) 0.067(6) 0.112(7) -0.027(6) 0.000(6) -0.015(5)
C6 0.106(6) 0.099(6) 0.124(5) 0.006(5) -0.008(5) -0.065(5)
C7 0.106(6) 0.098(5) 0.130(6) 0.008(5) -0.010(5) -0.064(5)
C6' 0.106(6) 0.099(6) 0.124(5) 0.006(5) -0.008(5) -0.065(5)
C7' 0.106(6) 0.098(5) 0.130(6) 0.008(5) -0.010(5) -0.064(5)
C8 0.100(6) 0.078(6) 0.105(6) -0.005(5) 0.007(6) -0.035(5)
C9 0.122(7) 0.076(6) 0.118(6) -0.002(6) 0.010(6) -0.044(6)
C10 0.114(7) 0.100(6) 0.128(6) 0.001(6) -0.001(6) -0.066(6)
C11 0.102(6) 0.096(6) 0.136(7) 0.014(6) 0.002(6) -0.047(6)
C12 0.095(6) 0.084(6) 0.104(6) 0.004(5) 0.012(6) -0.053(5)
C13 0.133(7) 0.102(6) 0.152(7) 0.004(6) -0.004(6) -0.060(6)
C14 0.133(6) 0.106(6) 0.162(6) 0.003(6) -0.007(6) -0.065(6)
C15 0.101(6) 0.094(6) 0.151(7) 0.011(6) -0.008(6) -0.073(5)
C16 0.118(7) 0.109(7) 0.165(7) 0.007(6) -0.004(6) -0.064(6)
C17 0.124(6) 0.102(6) 0.154(6) -0.001(6) -0.011(6) -0.060(6)
C18 0.110(6) 0.108(6) 0.136(6) 0.020(6) -0.013(6) -0.061(5)
C19 0.110(6) 0.113(6) 0.149(6) 0.012(6) -0.002(6) -0.060(5)
C20 0.113(7) 0.107(6) 0.158(7) 0.010(6) -0.007(6) -0.067(6)
C21 0.082(7) 0.059(6) 0.104(7) -0.015(6) 0.040(6) -0.012(5)
C22 0.092(6) 0.072(6) 0.120(6) 0.001(6) 0.044(6) 0.007(5)
C23 0.119(7) 0.075(6) 0.122(6) -0.012(6) 0.037(6) 0.010(5)
C24 0.102(7) 0.078(6) 0.126(6) -0.016(6) 0.038(6) 0.005(5)
C25 0.105(7) 0.082(7) 0.141(8) -0.009(7) 0.043(7) 0.027(6)
C27 0.109(8) 0.142(9) 0.115(8) 0.034(8) -0.023(7) 0.015(8)
C28 0.113(8) 0.112(8) 0.124(8) 0.040(7) -0.026(8) 0.024(7)
C29 0.103(7) 0.115(7) 0.098(6) 0.021(6) -0.023(6) -0.004(6)
C30 0.097(6) 0.109(7) 0.109(6) 0.020(6) -0.016(6) 0.009(6)
C31 0.106(7) 0.113(7) 0.103(6) 0.016(6) -0.005(6) -0.004(6)
C32 0.100(6) 0.106(7) 0.099(6) 0.016(6) -0.008(6) -0.004(6)
C33 0.097(6) 0.108(7) 0.110(6) 0.022(6) 0.003(6) 0.002(6)
C34 0.109(7) 0.110(7) 0.100(6) 0.010(6) -0.004(6) 0.006(6)
C35 0.091(6) 0.098(7) 0.111(6) 0.028(6) 0.013(6) -0.009(6)
C36 0.136(8) 0.094(7) 0.126(7) -0.007(7) 0.036(7) 0.022(7)
C37 0.122(8) 0.088(7) 0.124(7) -0.006(7) 0.040(7) 0.014(7)

loop_
_atom_type_symbol
_atom_type_description
_atom_type_scat_dispersion_real
_atom_type_scat_dispersion_imag
_atom_type_scat_source
C C 0.0033 0.0016 'International Tables Vol C Tables 4.2.6.8 and 6.1.1.4'
H H 0.0000 0.0000 'International Tables Vol C Tables 4.2.6.8 and 6.1.1.4'
N N 0.0061 0.0033 'International Tables Vol C Tables 4.2.6.8 and 6.1.1.4'
O O 0.0106 0.0060 'International Tables Vol C Tables 4.2.6.8 and 6.1.1.4'
Cd Cd -0.8075 1.2024 'International Tables Vol C Tables 4.2.6.8 and 6.1.1.4'

loop_
_geom_angle_atom_site_label_1
_geom_angle_atom_site_label_2
_geom_angle_atom_site_label_3
_geom_angle
_geom_angle_site_symmetry_1
_geom_angle_site_symmetry_3
O1 Cd1 N2 98.4(4) . .
O1 Cd1 N1 83.7(4) . .
N2 Cd1 N1 174.4(4) . .
O1 Cd1 O4 147.1(3) . .
N2 Cd1 O4 87.7(4) . .
N1 Cd1 O4 87.7(3) . .
O1 Cd1 O3 82.9(4) . .
N2 Cd1 O3 91.1(4) . .
N1 Cd1 O3 94.3(3) . .
O4 Cd1 O3 129.4(3) . .
O1 Cd1 O4 135.7(4) . 7
N2 Cd1 O4 93.1(3) . 7
N1 Cd1 O4 89.0(3) . 7
O4 Cd1 O4 75.5(3) . 7
O3 Cd1 O4 54.1(3) . 7
O1 Cd1 C35 26.4(4) . .
N2 Cd1 C35 101.2(4) . .
N1 Cd1 C35 78.4(4) . .
O4 Cd1 C35 120.8(4) . .
O3 Cd1 C35 109.0(5) . .
O4 Cd1 C35 158.4(4) 7 .
O1 Cd1 C21 108.6(5) . 7
N2 Cd1 C21 93.9(4) . 7
N1 Cd1 C21 90.4(3) . 7
O4 Cd1 C21 103.1(4) . 7
O3 Cd1 C21 26.5(3) . 7
O4 Cd1 C21 27.6(3) 7 7
C35 Cd1 C21 133.8(5) . 7
C1 N1 C5 116.9(10) . .
C1 N1 Cd1 120.7(9) . .
C5 N1 Cd1 122.2(8) . .
C12 N2 C8 115.8(10) . .
C12 N2 Cd1 124.7(9) . .
C8 N2 Cd1 119.5(10) . .
C35 O1 Cd1 99.9(10) . .
C21 O3 Cd1 91.0(8) 7 .
C21 O4 Cd1 166.2(8) . .
C21 O4 Cd1 89.3(7) . 7
Cd1 O4 Cd1 104.5(3) . 7
N1 C1 C2 125.8(15) . 1_665
N1 C1 H1 117.1 . .
C2 C1 H1 117.1 1_665 .
C1 C2 C3 119.0(15) 1_445 .
C1 C2 H2 120.5 1_445 .
C3 C2 H2 120.5 . .
C4 C3 C2 114.3(12) . .
C4 C3 C6 109.1(19) . .
C2 C3 C6 136.4(19) . .
C4 C3 C6' 147.0(19) . .
C2 C3 C6' 98.6(17) . .
C6 C3 C6' 37.9(15) . .
C3 C4 C5 125.8(15) . 1_445
C3 C4 H4 117.1 . .
C5 C4 H4 117.1 1_445 .
N1 C5 C4 118.0(13) . 1_665
N1 C5 H5 121.0 . .
C4 C5 H5 121.0 1_665 .
C7 C6 C3 119(3) . .
C7 C6 H6 120.5 . .
C3 C6 H6 120.5 . .
C6 C7 C18 116(3) . .
C6 C7 H7 122.0 . .
C18 C7 H7 122.1 . .
C7' C6' C3 109(3) . .
C7' C6' H6' 125.6 . .
C3 C6' H6' 125.7 . .
C6' C7' C18 118(3) . .
C6' C7' H7' 121.0 . .
C18 C7' H7' 121.0 . .
N2 C8 C9 122.0(15) . .
N2 C8 H8 119.0 . .
C9 C8 H8 119.0 . .
C10 C9 C8 118.2(15) . .
C10 C9 H9 120.9 . .
C8 C9 H9 120.9 . .
C9 C10 C11 120.4(12) . .
C9 C10 C13 127.3(15) . .
C11 C10 C13 112.3(15) . .
C12 C11 C10 114.2(15) . .
C12 C11 H11 122.9 . .
C10 C11 H11 122.9 . .
N2 C12 C11 129.3(15) . .
N2 C12 H12 115.3 . .
C11 C12 H12 115.3 . .
C14 C13 C10 130(2) . .
C14 C13 H13 115.2 . .
C10 C13 H13 115.2 . .
C13 C14 C15 133(2) . .
C13 C14 H14 113.4 . .
C15 C14 H14 113.5 . .
C20 C15 C16 117.3(12) . .
C20 C15 C14 127.7(16) . .
C16 C15 C14 114.9(16) . .
C15 C16 C17 119.3(18) . .
C15 C16 H16 120.3 . .
C17 C16 H16 120.3 . .
C18 C17 C16 123.5(18) . .
C18 C17 H17 118.3 . .
C16 C17 H17 118.3 . .
C17 C18 C19 116.9(13) . .
C17 C18 C7 103.8(19) . .
C19 C18 C7 139.4(19) . .
C17 C18 C7' 135.8(19) . .
C19 C18 C7' 107.4(18) . .
C7 C18 C7' 32.0(15) . .
C18 C19 C20 118.3(18) . .
C18 C19 H19 120.9 . .
C20 C19 H19 120.9 . .
C15 C20 C19 124.7(18) . .
C15 C20 H20 117.6 . .
C19 C20 H20 117.6 . .
O3 C21 O4 125.2(11) 7 .
O3 C21 C22 118.1(13) 7 .
O4 C21 C22 116.5(13) . .
O3 C21 Cd1 62.5(6) 7 7
O4 C21 Cd1 63.0(6) . 7
C22 C21 Cd1 170.1(9) . 7
C24 C22 C23 117.0(13) . .
C24 C22 C21 122.7(15) . .
C23 C22 C21 120.1(13) . .
C36 C23 C22 122.8(15) . .
C36 C23 H23 118.6 . .
C22 C23 H23 118.6 . .
C22 C24 C25 119.2(15) . .
C22 C24 H24 120.4 . .
C25 C24 H24 120.4 . .
C37 C25 C24 119.4(13) . .
C37 C25 H25 120.3 . .
C24 C25 H25 120.3 . .
C28 C27 C37 128.8(19) . 8_875
C27 C28 C29 118.4(18) . .
C27 C28 H28 120.8 . .
C29 C28 H28 120.8 . .
C34 C29 C30 112.0(14) . .
C34 C29 C28 118.4(15) . .
C30 C29 C28 129.2(16) . .
C31 C30 C29 122.7(16) . .
C31 C30 H30 118.6 . .
C29 C30 H30 118.6 . .
C30 C31 C32 125.0(18) . .
C30 C31 H31 117.5 . .
C32 C31 H31 117.5 . .
C31 C32 C33 116.3(15) . .
C31 C32 C35 120.5(16) . .
C33 C32 C35 123.1(15) . .
C32 C33 C34 117.7(15) . .
C32 C33 H33 121.1 . .
C34 C33 H33 121.1 . .
C29 C34 C33 126.1(16) . .
C29 C34 H34 117.0 . .
C33 C34 H34 116.9 . .
O2 C35 O1 126.3(16) . .
O2 C35 C32 116.8(16) . .
O1 C35 C32 116.1(15) . .
O2 C35 Cd1 73.2(9) . .
O1 C35 Cd1 53.7(8) . .
C32 C35 Cd1 159.2(10) . .
C37 C36 C23 121.2(18) . .
C37 C36 H36 119.4 . .
C23 C36 H36 119.4 . .
C36 C37 C25 120.2(16) . .
C36 C37 C27 120.0(18) . 8_785
C25 C37 C27 119.9(15) . 8_785

loop_
_geom_bond_atom_site_label_1
_geom_bond_atom_site_label_2
_geom_bond_distance
_geom_bond_site_symmetry_2
Cd1 O1 2.241(10) .
Cd1 N2 2.278(8) .
Cd1 N1 2.301(8) .
Cd1 O4 2.350(9) .
Cd1 O3 2.443(8) .
Cd1 O4 2.455(7) 7
Cd1 C35 2.739(15) .
Cd1 C21 2.754(11) 7
N1 C1 1.288(15) .
N1 C5 1.348(15) .
N2 C12 1.274(17) .
N2 C8 1.350(16) .
O1 C35 1.236(17) .
O2 C35 1.188(17) .
O3 C21 1.230(15) 7
O4 C21 1.278(15) .
O4 Cd1 2.455(7) 7
C1 C2 1.355(17) 1_665
C1 H1 0.9300 .
C2 C1 1.355(17) 1_445
C2 C3 1.42(2) .
C2 H2 0.9300 .
C3 C4 1.27(2) .
C3 C6 1.51(3) .
C3 C6' 1.58(3) .
C4 C5 1.424(16) 1_445
C4 H4 0.9300 .
C5 C4 1.424(16) 1_665
C5 H5 0.9300 .
C6 C7 1.248(18) .
C6 H6 0.9300 .
C7 C18 1.52(3) .
C7 H7 0.9300 .
C6' C7' 1.236(18) .
C6' H6' 0.9300 .
C7' C18 1.54(3) .
C7' H7' 0.9300 .
C8 C9 1.395(17) .
C8 H8 0.9300 .
C9 C10 1.34(2) .
C9 H9 0.9300 .
C10 C11 1.41(2) .
C10 C13 1.516(14) .
C11 C12 1.341(16) .
C11 H11 0.9300 .
C12 H12 0.9300 .
C13 C14 1.159(19) .
C13 H13 0.9300 .
C14 C15 1.442(17) .
C14 H14 0.9300 .
C15 C20 1.31(2) .
C15 C16 1.37(2) .
C16 C17 1.395(18) .
C16 H16 0.9300 .
C17 C18 1.34(2) .
C17 H17 0.9300 .
C18 C19 1.39(2) .
C19 C20 1.399(17) .
C19 H19 0.9300 .
C20 H20 0.9300 .
C21 O3 1.230(15) 7
C21 C22 1.510(17) .
C21 Cd1 2.754(11) 7
C22 C24 1.366(17) .
C22 C23 1.423(19) .
C23 C36 1.398(18) .
C23 H23 0.9300 .
C24 C25 1.484(18) .
C24 H24 0.9300 .
C25 C37 1.41(2) .
C25 H25 0.9300 .
C27 C28 1.20(2) .
C27 C37 1.49(2) 8_875
C28 C29 1.502(14) .
C28 H28 0.9300 .
C29 C34 1.380(19) .
C29 C30 1.41(2) .
C30 C31 1.318(19) .
C30 H30 0.9300 .
C31 C32 1.37(2) .
C31 H31 0.9300 .
C32 C33 1.39(2) .
C32 C35 1.506(14) .
C33 C34 1.403(19) .
C33 H33 0.9300 .
C34 H34 0.9300 .
C36 C37 1.30(2) .
C36 H36 0.9300 .
C37 C27 1.49(2) 8_785

loop_
_geom_torsion_atom_site_label_1
_geom_torsion_atom_site_label_2
_geom_torsion_atom_site_label_3
_geom_torsion_atom_site_label_4
_geom_torsion
_geom_torsion_site_symmetry_1
_geom_torsion_site_symmetry_2
_geom_torsion_site_symmetry_3
_geom_torsion_site_symmetry_4
O1 Cd1 N1 C1 56.9(11) . . . .
N2 Cd1 N1 C1 169(3) . . . .
O4 Cd1 N1 C1 -154.9(11) . . . .
O3 Cd1 N1 C1 -25.5(11) . . . .
O4 Cd1 N1 C1 -79.3(11) 7 . . .
C35 Cd1 N1 C1 83.1(11) . . . .
C21 Cd1 N1 C1 -51.7(11) 7 . . .
O1 Cd1 N1 C5 -117.3(10) . . . .
N2 Cd1 N1 C5 -5(4) . . . .
O4 Cd1 N1 C5 31.0(10) . . . .
O3 Cd1 N1 C5 160.3(10) . . . .
O4 Cd1 N1 C5 106.5(10) 7 . . .
C35 Cd1 N1 C5 -91.1(10) . . . .
C21 Cd1 N1 C5 134.1(10) 7 . . .
O1 Cd1 N2 C12 128.5(11) . . . .
N1 Cd1 N2 C12 17(4) . . . .
O4 Cd1 N2 C12 -19.1(11) . . . .
O3 Cd1 N2 C12 -148.5(11) . . . .
O4 Cd1 N2 C12 -94.4(11) 7 . . .
C35 Cd1 N2 C12 101.8(11) . . . .
C21 Cd1 N2 C12 -122.1(11) 7 . . .
O1 Cd1 N2 C8 -50.0(10) . . . .
N1 Cd1 N2 C8 -162(3) . . . .
O4 Cd1 N2 C8 162.4(10) . . . .
O3 Cd1 N2 C8 33.0(10) . . . .
O4 Cd1 N2 C8 87.1(10) 7 . . .
C35 Cd1 N2 C8 -76.6(10) . . . .
C21 Cd1 N2 C8 59.4(10) 7 . . .
N2 Cd1 O1 C35 -98.2(9) . . . .
N1 Cd1 O1 C35 76.5(9) . . . .
O4 Cd1 O1 C35 0.7(12) . . . .
O3 Cd1 O1 C35 171.7(9) . . . .
O4 Cd1 O1 C35 158.5(8) 7 . . .
C21 Cd1 O1 C35 164.8(9) 7 . . .
O1 Cd1 O3 C21 -165.2(8) . . . 7
N2 Cd1 O3 C21 96.4(8) . . . 7
N1 Cd1 O3 C21 -82.2(8) . . . 7
O4 Cd1 O3 C21 8.4(9) . . . 7
O4 Cd1 O3 C21 3.4(7) 7 . . 7
C35 Cd1 O3 C21 -161.3(8) . . . 7
O1 Cd1 O4 C21 -16(4) . . . .
N2 Cd1 O4 C21 86(3) . . . .
N1 Cd1 O4 C21 -91(3) . . . .
O3 Cd1 O4 C21 176(3) . . . .
O4 Cd1 O4 C21 180(3) 7 . . .
C35 Cd1 O4 C21 -16(4) . . . .
C21 Cd1 O4 C21 180(4) 7 . . .
O1 Cd1 O4 Cd1 163.4(5) . . . 7
N2 Cd1 O4 Cd1 -94.5(3) . . . 7
N1 Cd1 O4 Cd1 88.8(3) . . . 7
O3 Cd1 O4 Cd1 -4.9(5) . . . 7
O4 Cd1 O4 Cd1 -0.8(4) 7 . . 7
C35 Cd1 O4 Cd1 163.8(4) . . . 7
C21 Cd1 O4 Cd1 -1.1(4) 7 . . 7
C5 N1 C1 C2 0(2) . . . 1_665
Cd1 N1 C1 C2 -174.1(12) . . . 1_665
C1 C2 C3 C4 4(2) 1_445 . . .
C1 C2 C3 C6 180(2) 1_445 . . .
C1 C2 C3 C6' -177.7(18) 1_445 . . .
C2 C3 C4 C5 -6(2) . . . 1_445
C6 C3 C4 C5 177.3(17) . . . 1_445
C6' C3 C4 C5 177(3) . . . 1_445
C1 N1 C5 C4 -1.8(19) . . . 1_665
Cd1 N1 C5 C4 172.6(10) . . . 1_665
C4 C3 C6 C7 -160(3) . . . .
C2 C3 C6 C7 25(4) . . . .
C6' C3 C6 C7 20(3) . . . .
C3 C6 C7 C18 -172(2) . . . .
C4 C3 C6' C7' 0(5) . . . .
C2 C3 C6' C7' -177(3) . . . .
C6 C3 C6' C7' 0(3) . . . .
C3 C6' C7' C18 -172(2) . . . .
C12 N2 C8 C9 3.5(19) . . . .
Cd1 N2 C8 C9 -177.9(10) . . . .
N2 C8 C9 C10 -4(2) . . . .
C8 C9 C10 C11 1(2) . . . .
C8 C9 C10 C13 -175.5(14) . . . .
C9 C10 C11 C12 1(2) . . . .
C13 C10 C11 C12 178.6(14) . . . .
C8 N2 C12 C11 -1(2) . . . .
Cd1 N2 C12 C11 -179.1(13) . . . .
C10 C11 C12 N2 -2(3) . . . .
C9 C10 C13 C14 -30(3) . . . .
C11 C10 C13 C14 153(2) . . . .
C10 C13 C14 C15 -174.8(16) . . . .
C13 C14 C15 C20 -18(4) . . . .
C13 C14 C15 C16 166(2) . . . .
C20 C15 C16 C17 -1(3) . . . .
C14 C15 C16 C17 175.3(16) . . . .
C15 C16 C17 C18 1(3) . . . .
C16 C17 C18 C19 -1(3) . . . .
C16 C17 C18 C7 179(2) . . . .
C16 C17 C18 C7' 178(2) . . . .
C6 C7 C18 C17 -177(3) . . . .
C6 C7 C18 C19 2(5) . . . .
C6 C7 C18 C7' 2(3) . . . .
C6' C7' C18 C17 23(5) . . . .
C6' C7' C18 C19 -158(3) . . . .
C6' C7' C18 C7 22(3) . . . .
C17 C18 C19 C20 0(3) . . . .
C7 C18 C19 C20 -180(2) . . . .
C7' C18 C19 C20 -179.6(19) . . . .
C16 C15 C20 C19 0(3) . . . .
C14 C15 C20 C19 -175.7(17) . . . .
C18 C19 C20 C15 1(3) . . . .
Cd1 O4 C21 O3 -174(3) . . . 7
Cd1 O4 C21 O3 6.5(14) 7 . . 7
Cd1 O4 C21 C22 10(4) . . . .
Cd1 O4 C21 C22 -168.9(10) 7 . . .
Cd1 O4 C21 Cd1 179(4) . . . 7
O3 C21 C22 C24 9(2) 7 . . .
O4 C21 C22 C24 -175.6(12) . . . .
Cd1 C21 C22 C24 100(7) 7 . . .
O3 C21 C22 C23 -165.8(12) 7 . . .
O4 C21 C22 C23 10.0(18) . . . .
Cd1 C21 C22 C23 -75(7) 7 . . .
C24 C22 C23 C36 -3(2) . . . .
C21 C22 C23 C36 171.5(13) . . . .
C23 C22 C24 C25 0.2(19) . . . .
C21 C22 C24 C25 -174.4(12) . . . .
C22 C24 C25 C37 3(2) . . . .
C37 C27 C28 C29 -175.4(16) 8_875 . . .
C27 C28 C29 C34 174.7(17) . . . .
C27 C28 C29 C30 2(3) . . . .
C34 C29 C30 C31 -1(2) . . . .
C28 C29 C30 C31 171.6(15) . . . .
C29 C30 C31 C32 -1(3) . . . .
C30 C31 C32 C33 4(2) . . . .
C30 C31 C32 C35 -178.9(14) . . . .
C31 C32 C33 C34 -5(2) . . . .
C35 C32 C33 C34 178.4(13) . . . .
C30 C29 C34 C33 0(2) . . . .
C28 C29 C34 C33 -173.4(14) . . . .
C32 C33 C34 C29 3(2) . . . .
Cd1 O1 C35 O2 10.3(19) . . . .
Cd1 O1 C35 C32 -158.8(10) . . . .
C31 C32 C35 O2 -173.7(14) . . . .
C33 C32 C35 O2 3(2) . . . .
C31 C32 C35 O1 -4(2) . . . .
C33 C32 C35 O1 173.4(14) . . . .
C31 C32 C35 Cd1 -59(4) . . . .
C33 C32 C35 Cd1 118(3) . . . .
O1 Cd1 C35 O2 -171.4(16) . . . .
N2 Cd1 C35 O2 -84.9(9) . . . .
N1 Cd1 C35 O2 89.3(9) . . . .
O4 Cd1 C35 O2 9.1(11) . . . .
O3 Cd1 C35 O2 179.9(8) . . . .
O4 Cd1 C35 O2 144.6(9) 7 . . .
C21 Cd1 C35 O2 168.5(8) 7 . . .
N2 Cd1 C35 O1 86.4(9) . . . .
N1 Cd1 C35 O1 -99.3(9) . . . .
O4 Cd1 C35 O1 -179.5(8) . . . .
O3 Cd1 C35 O1 -8.7(10) . . . .
O4 Cd1 C35 O1 -44.1(16) 7 . . .
C21 Cd1 C35 O1 -20.1(12) 7 . . .
O1 Cd1 C35 C32 66(3) . . . .
N2 Cd1 C35 C32 153(3) . . . .
N1 Cd1 C35 C32 -33(3) . . . .
O4 Cd1 C35 C32 -113(3) . . . .
O3 Cd1 C35 C32 58(4) . . . .
O4 Cd1 C35 C32 22(4) 7 . . .
C21 Cd1 C35 C32 46(4) 7 . . .
C22 C23 C36 C37 3(2) . . . .
C23 C36 C37 C25 1(3) . . . .
C23 C36 C37 C27 -178.3(15) . . . 8_785
C24 C25 C37 C36 -4(2) . . . .
C24 C25 C37 C27 175.3(14) . . . 8_785
